data_1565271
loop_
_publ_author_name
'Strasser, Paul'
'Russo, Marina'
'Stadler, Pauline'
'Breiteneder, Patrick'
'Redhammer, G\"unther'
'Himmelsbach, Markus'
'Br\"uggemann, Oliver'
'Monkowius, Uwe'
'Kl\'an, Petr'
'Teasdale, Ian'

_publ_section_title
;
 Green-light photocleavable meso-methyl BODIPY building blocks for
 macromolecular chemistry
;
_journal_issue 47
_journal_name_full 'Polymer Chemistry'
_journal_page_first 6927
_journal_page_last 6936
_journal_paper_doi 10.1039/D1PY01245B
_journal_volume 12
_journal_year 2021
_chemical_formula_moiety 'C20 H27 B F2 N2 O2'
_chemical_formula_sum 'C20 H27 B F2 N2 O2'
_chemical_formula_weight 376.24
_chemical_properties_physical Light-sensitive,Photo-sensitive
_space_group_crystal_system monoclinic
_space_group_IT_number 15
_space_group_name_Hall '-C 2yc'
_space_group_name_H-M_alt 'C 1 2/c 1'
_atom_sites_solution_hydrogens geom
_atom_sites_solution_primary direct
_atom_sites_solution_secondary direct
_audit_update_record
;
2021-09-10 deposited with the CCDC.	2021-11-16 downloaded from the CCDC.
;
_cell_angle_alpha 90
_cell_angle_beta 99.0460(10)
_cell_angle_gamma 90
_cell_formula_units_Z 8
_cell_length_a 17.1373(13)
_cell_length_b 11.7136(9)
_cell_length_c 20.6062(15)
_cell_measurement_reflns_used 3499
_cell_measurement_temperature 295(2)
_cell_measurement_theta_max 24.77
_cell_measurement_theta_min 2.00
_cell_volume 4085.0(5)
_computing_structure_refinement 'SHELXL-2018/3 (Sheldrick, 2018)'
_computing_structure_solution 'SHELXT 2018/2 (Sheldrick, 2018)'
_diffrn_ambient_temperature 295(2)
_diffrn_detector_type CCD
_diffrn_measured_fraction_theta_full 0.999
_diffrn_measured_fraction_theta_max 0.999
_diffrn_measurement_device '3-circle diffractometer'
_diffrn_measurement_device_type 'SMART APEX'
_diffrn_measurement_method 'rotation, \w-scans at 4 different \f positions'
_diffrn_radiation_monochromator graphite
_diffrn_radiation_probe x-ray
_diffrn_radiation_type MoK\a
_diffrn_radiation_wavelength 0.71073
_diffrn_reflns_av_R_equivalents 0.0260
_diffrn_reflns_av_unetI/netI 0.0184
_diffrn_reflns_limit_h_max 20
_diffrn_reflns_limit_h_min -20
_diffrn_reflns_limit_k_max 13
_diffrn_reflns_limit_k_min -13
_diffrn_reflns_limit_l_max 24
_diffrn_reflns_limit_l_min -24
_diffrn_reflns_number 21021
_diffrn_reflns_theta_full 24.77
_diffrn_reflns_theta_max 24.77
_diffrn_reflns_theta_min 2.00
_exptl_absorpt_coefficient_mu 0.090
_exptl_absorpt_correction_T_max 0.99
_exptl_absorpt_correction_T_min 0.98
_exptl_absorpt_correction_type multi-scan
_exptl_absorpt_process_details
;
        multiscan correction with APEX2 software (Bruker 2012)
;
_exptl_crystal_colour green
_exptl_crystal_density_diffrn 1.224
_exptl_crystal_density_method 'not measured'
_exptl_crystal_description cuboid
_exptl_crystal_F_000 1600
_exptl_crystal_preparation Luminescent
_exptl_crystal_recrystallization_method 'Re-crystallisation from solvent: n-heptane/ethyl acetate'
_exptl_crystal_size_max 0.14
_exptl_crystal_size_mid 0.13
_exptl_crystal_size_min 0.09
_refine_diff_density_max 0.309
_refine_diff_density_min -0.266
_refine_ls_extinction_method none
_refine_ls_goodness_of_fit_ref 1.067
_refine_ls_hydrogen_treatment constr
_refine_ls_matrix_type full
_refine_ls_number_parameters 251
_refine_ls_number_reflns 3499
_refine_ls_number_restraints 0
_refine_ls_restrained_S_all 1.067
_refine_ls_R_factor_all 0.0886
_refine_ls_R_factor_gt 0.0666
_refine_ls_shift/su_max 0.000
_refine_ls_shift/su_mean 0.000
_refine_ls_structure_factor_coef Fsqd
_refine_ls_weighting_details 'w=1/[\s^2^(Fo^2^)+(0.0992P)^2^+3.2606P] where P=(Fo^2^+2Fc^2^)/3'
_refine_ls_weighting_scheme calc
_refine_ls_wR_factor_gt 0.1935
_refine_ls_wR_factor_ref 0.2163
_reflns_Friedel_coverage 0.000
_reflns_number_gt 2485
_reflns_number_total 3499
_reflns_threshold_expression 'I > 2\s(I)'
_cod_data_source_file d1py01245b2.cif
_cod_data_source_block Compound4
_cod_depositor_comments 'Adding full bibliography for 1565270--1565271.cif.'
_cod_database_code 1565271
_publcif_funding_html
;
;

loop_
_space_group_symop_operation_xyz
'x, y, z'
'-x, y, -z+1/2'
'x+1/2, y+1/2, z'
'-x+1/2, y+1/2, -z+1/2'
'-x, -y, -z'
'x, -y, z-1/2'
'-x+1/2, -y+1/2, -z'
'x+1/2, -y+1/2, z-1/2'

loop_
_atom_site_type_symbol
_atom_site_label
_atom_site_fract_x
_atom_site_fract_y
_atom_site_fract_z
_atom_site_U_iso_or_equiv
_atom_site_adp_type
_atom_site_calc_flag
_atom_site_refinement_flags_adp
_atom_site_refinement_flags_occupancy
_atom_site_refinement_flags_posn
_atom_site_occupancy
_atom_site_disorder_assembly
_atom_site_disorder_group
F F1 0.37873(13) 0.40523(18) 0.12979(9) 0.1167(7) Uani d . . . 1 . .
F F2 0.25763(11) 0.43453(18) 0.15645(11) 0.1168(7) Uani d . . . 1 . .
B B1 0.3378(2) 0.4544(3) 0.17564(18) 0.0799(9) Uani d . . . 1 . .
N N1 0.35338(14) 0.5831(2) 0.18044(11) 0.0760(7) Uani d . . . 1 . .
C C1 0.38261(16) 0.6422(3) 0.23762(13) 0.0731(7) Uani d . . . 1 . .
C C2 0.40887(15) 0.5823(2) 0.29553(13) 0.0692(7) Uani d . . . 1 . .
C C3 0.39983(15) 0.4644(2) 0.29936(13) 0.0703(7) Uani d . . . 1 . .
N N2 0.36480(13) 0.4034(2) 0.24413(11) 0.0748(6) Uani d . . . 1 . .
C C4 0.3245(2) 0.2026(3) 0.2149(2) 0.1188(13) Uani d . . . 1 . .
H H4A 0.325885 0.130528 0.237225 0.178 Uiso calc U . R 1 . .
H H4B 0.354261 0.197297 0.179258 0.178 Uiso calc U . R 1 . .
H H4C 0.270701 0.222076 0.197987 0.178 Uiso calc U . R 1 . .
C C5 0.35956(18) 0.2926(3) 0.26187(18) 0.0872(9) Uani d . . . 1 . .
C C6 0.39101(19) 0.2788(3) 0.32885(18) 0.0904(9) Uani d . . . 1 . .
C C7 0.41656(17) 0.3855(3) 0.35312(15) 0.0814(8) Uani d . . . 1 . .
C C8 0.4506(2) 0.4088(3) 0.42316(16) 0.1025(11) Uani d . . . 1 . .
H H8A 0.421198 0.468927 0.439845 0.154 Uiso calc U . R 1 . .
H H8B 0.504801 0.431577 0.425832 0.154 Uiso calc U . R 1 . .
H H8C 0.447567 0.340996 0.448794 0.154 Uiso calc U . R 1 . .
C C9 0.3959(2) 0.1675(3) 0.3667(2) 0.1186(13) Uani d . . . 1 . .
H H9A 0.388605 0.182349 0.411668 0.142 Uiso calc U . R 1 . .
H H9B 0.353712 0.117114 0.347064 0.142 Uiso calc U . R 1 . .
C C10 0.4743(3) 0.1096(4) 0.3665(2) 0.1422(17) Uani d . . . 1 . .
H H10A 0.477518 0.042858 0.393834 0.213 Uiso calc U . R 1 . .
H H10B 0.516218 0.16125 0.38314 0.213 Uiso calc U . R 1 . .
H H10C 0.47925 0.087817 0.322418 0.213 Uiso calc U . R 1 . .
C C11 0.45027(16) 0.6457(3) 0.35432(14) 0.0791(8) Uani d . . . 1 . .
H H11A 0.488575 0.596381 0.380332 0.095 Uiso calc U . R 1 . .
H H11B 0.477844 0.71139 0.340409 0.095 Uiso calc U . R 1 . .
O O1 0.39128(12) 0.68185(19) 0.39261(10) 0.0868(6) Uani d . . . 1 . .
C C12 0.4162(2) 0.7565(3) 0.44106(15) 0.0937(10) Uani d . . . 1 . .
O O2 0.4831(2) 0.7889(3) 0.45186(13) 0.1275(10) Uani d . . . 1 . .
C C13 0.3506(3) 0.7860(5) 0.4776(2) 0.1442(18) Uani d . . . 1 . .
H H13A 0.300839 0.771284 0.45029 0.216 Uiso calc U . R 1 . .
H H13B 0.353843 0.865343 0.489375 0.216 Uiso calc U . R 1 . .
H H13C 0.354672 0.740367 0.516693 0.216 Uiso calc U . R 1 . .
C C14 0.3056(3) 0.6252(4) 0.06234(17) 0.1244(14) Uani d . . . 1 . .
H H14A 0.339427 0.567371 0.049033 0.187 Uiso calc U . R 1 . .
H H14B 0.304722 0.689989 0.033681 0.187 Uiso calc U . R 1 . .
H H14C 0.253002 0.595417 0.059984 0.187 Uiso calc U . R 1 . .
C C15 0.3359(2) 0.6609(3) 0.13121(16) 0.0942(10) Uani d . . . 1 . .
C C16 0.3534(3) 0.7704(3) 0.15627(19) 0.1094(12) Uani d . . . 1 . .
C C17 0.3808(2) 0.7608(3) 0.22264(17) 0.0924(9) Uani d . . . 1 . .
C C18 0.3997(3) 0.8608(3) 0.2686(2) 0.1235(14) Uani d . . . 1 . .
H H18A 0.39288 0.930628 0.243973 0.185 Uiso calc U . R 1 . .
H H18B 0.453438 0.85509 0.290234 0.185 Uiso calc U . R 1 . .
H H18C 0.364893 0.860254 0.300804 0.185 Uiso calc U . R 1 . .
C C19 0.3511(3) 0.8861(5) 0.1132(3) 0.1422(17) Uani d . . . 1 . .
H H19A 0.3909 0.939967 0.132843 0.171 Uiso calc U . R 1 . .
H H19B 0.359236 0.869844 0.068586 0.171 Uiso calc U . R 1 . .
C C20 0.2751(3) 0.9283(5) 0.1143(2) 0.157(2) Uani d . . . 1 . .
H H20A 0.267057 0.995863 0.087812 0.235 Uiso calc U . R 1 . .
H H20B 0.269214 0.946348 0.158751 0.235 Uiso calc U . R 1 . .
H H20C 0.236927 0.87153 0.097294 0.235 Uiso calc U . R 1 . .

loop_
_atom_site_aniso_label
_atom_site_aniso_U_11
_atom_site_aniso_U_22
_atom_site_aniso_U_33
_atom_site_aniso_U_12
_atom_site_aniso_U_13
_atom_site_aniso_U_23
F1 0.1470(18) 0.1178(16) 0.0870(13) 0.0279(13) 0.0236(12) -0.0224(11)
F2 0.0862(12) 0.1147(15) 0.1352(17) -0.0111(10) -0.0263(11) 0.0035(13)
B1 0.074(2) 0.085(2) 0.077(2) 0.0037(17) 0.0026(16) -0.0133(18)
N1 0.0780(14) 0.0821(16) 0.0667(14) 0.0043(11) 0.0076(11) -0.0012(12)
C1 0.0753(17) 0.0753(18) 0.0692(17) -0.0020(13) 0.0128(13) -0.0014(14)
C2 0.0594(14) 0.0794(18) 0.0695(17) -0.0023(12) 0.0128(12) -0.0042(13)
C3 0.0640(15) 0.0746(17) 0.0722(17) 0.0040(12) 0.0105(12) -0.0041(13)
N2 0.0730(14) 0.0705(15) 0.0784(15) 0.0049(11) 0.0044(11) -0.0080(11)
C4 0.126(3) 0.079(2) 0.142(3) 0.003(2) -0.006(3) -0.020(2)
C5 0.0828(19) 0.072(2) 0.104(2) 0.0094(15) 0.0058(17) -0.0077(17)
C6 0.085(2) 0.078(2) 0.107(3) 0.0124(16) 0.0130(18) 0.0087(18)
C7 0.0778(18) 0.083(2) 0.0833(19) 0.0112(15) 0.0120(14) 0.0041(16)
C8 0.117(3) 0.111(3) 0.076(2) 0.014(2) 0.0069(18) 0.0111(18)
C9 0.122(3) 0.087(2) 0.143(3) 0.013(2) 0.009(2) 0.011(2)
C10 0.137(4) 0.108(3) 0.170(5) 0.031(3) -0.012(3) 0.000(3)
C11 0.0733(17) 0.090(2) 0.0748(18) -0.0102(14) 0.0134(14) -0.0074(15)
O1 0.0871(13) 0.1013(15) 0.0723(12) -0.0024(11) 0.0140(10) -0.0176(11)
C12 0.117(3) 0.097(2) 0.0632(18) 0.011(2) 0.0023(18) -0.0019(17)
O2 0.143(2) 0.139(2) 0.0955(18) -0.0334(19) 0.0026(17) -0.0284(16)
C13 0.154(4) 0.187(5) 0.090(3) 0.055(3) 0.015(2) -0.033(3)
C14 0.157(4) 0.138(3) 0.072(2) 0.028(3) -0.003(2) 0.008(2)
C15 0.108(2) 0.099(2) 0.075(2) 0.0188(19) 0.0108(17) 0.0071(18)
C16 0.149(3) 0.086(2) 0.093(3) 0.019(2) 0.017(2) 0.020(2)
C17 0.114(2) 0.077(2) 0.088(2) -0.0010(17) 0.0212(18) 0.0022(17)
C18 0.180(4) 0.076(2) 0.114(3) -0.005(2) 0.023(3) -0.004(2)
C19 0.110(3) 0.161(4) 0.152(4) 0.016(3) 0.009(3) -0.021(3)
C20 0.114(3) 0.225(6) 0.131(4) -0.030(4) 0.016(3) 0.002(4)

loop_
_atom_type_symbol
_atom_type_description
_atom_type_scat_dispersion_real
_atom_type_scat_dispersion_imag
_atom_type_scat_source
C C 0.0033 0.0016 'International Tables Vol C Tables 4.2.6.8 and 6.1.1.4'
B B 0.0013 0.0007 'International Tables Vol C Tables 4.2.6.8 and 6.1.1.4'
N N 0.0061 0.0033 'International Tables Vol C Tables 4.2.6.8 and 6.1.1.4'
F F 0.0171 0.0103 'International Tables Vol C Tables 4.2.6.8 and 6.1.1.4'
O O 0.0106 0.0060 'International Tables Vol C Tables 4.2.6.8 and 6.1.1.4'
H H 0.0000 0.0000 'International Tables Vol C Tables 4.2.6.8 and 6.1.1.4'

loop_
_geom_angle_atom_site_label_1
_geom_angle_atom_site_label_2
_geom_angle_atom_site_label_3
_geom_angle_site_symmetry_1
_geom_angle_site_symmetry_3
_geom_angle
_geom_angle_publ_flag
F1 B1 F2 . . 108.7(3) ?
F1 B1 N1 . . 110.5(3) ?
F2 B1 N1 . . 109.7(3) ?
F1 B1 N2 . . 110.7(3) ?
F2 B1 N2 . . 109.8(3) ?
N1 B1 N2 . . 107.4(2) ?
C15 N1 C1 . . 107.8(3) ?
C15 N1 B1 . . 126.5(3) ?
C1 N1 B1 . . 125.5(2) ?
N1 C1 C2 . . 119.9(3) ?
N1 C1 C17 . . 108.0(3) ?
C2 C1 C17 . . 132.0(3) ?
C3 C2 C1 . . 121.5(3) ?
C3 C2 C11 . . 119.2(3) ?
C1 C2 C11 . . 119.3(3) ?
C2 C3 N2 . . 119.9(3) ?
C2 C3 C7 . . 132.1(3) ?
N2 C3 C7 . . 107.9(3) ?
C5 N2 C3 . . 107.9(2) ?
C5 N2 B1 . . 126.7(3) ?
C3 N2 B1 . . 125.4(2) ?
N2 C5 C6 . . 110.0(3) ?
N2 C5 C4 . . 122.6(3) ?
C6 C5 C4 . . 127.4(3) ?
C7 C6 C5 . . 107.4(3) ?
C7 C6 C9 . . 126.8(3) ?
C5 C6 C9 . . 125.7(3) ?
C6 C7 C3 . . 106.7(3) ?
C6 C7 C8 . . 124.4(3) ?
C3 C7 C8 . . 128.8(3) ?
C10 C9 C6 . . 111.3(4) ?
O1 C11 C2 . . 107.7(2) ?
C12 O1 C11 . . 115.4(3) ?
O2 C12 O1 . . 121.9(3) ?
O2 C12 C13 . . 127.7(4) ?
O1 C12 C13 . . 110.4(4) ?
N1 C15 C16 . . 109.2(3) ?
N1 C15 C14 . . 121.6(3) ?
C16 C15 C14 . . 129.1(3) ?
C17 C16 C15 . . 108.2(3) ?
C17 C16 C19 . . 126.0(4) ?
C15 C16 C19 . . 125.5(4) ?
C16 C17 C1 . . 106.7(3) ?
C16 C17 C18 . . 124.4(3) ?
C1 C17 C18 . . 128.8(3) ?
C20 C19 C16 . . 103.3(4) ?

loop_
_geom_bond_atom_site_label_1
_geom_bond_atom_site_label_2
_geom_bond_site_symmetry_2
_geom_bond_distance
_geom_bond_publ_flag
F1 B1 . 1.387(4) ?
F2 B1 . 1.388(4) ?
B1 N1 . 1.532(4) ?
B1 N2 . 1.535(4) ?
N1 C15 . 1.362(4) ?
N1 C1 . 1.390(3) ?
C1 C2 . 1.396(4) ?
C1 C17 . 1.423(4) ?
C2 C3 . 1.393(4) ?
C2 C11 . 1.501(4) ?
C3 N2 . 1.397(3) ?
C3 C7 . 1.437(4) ?
N2 C5 . 1.355(4) ?
C4 C5 . 1.493(5) ?
C5 C6 . 1.410(5) ?
C6 C7 . 1.390(4) ?
C6 C9 . 1.516(5) ?
C7 C8 . 1.494(4) ?
C9 C10 . 1.507(6) ?
C11 O1 . 1.440(3) ?
O1 C12 . 1.345(4) ?
C12 O2 . 1.194(4) ?
C12 C13 . 1.490(5) ?
C14 C15 . 1.492(5) ?
C15 C16 . 1.398(5) ?
C16 C17 . 1.379(5) ?
C16 C19 . 1.618(6) ?
C17 C18 . 1.509(5) ?
C19 C20 . 1.395(6) ?
